data_2310019
loop_
_publ_author_name
'Pauling, L.'
'Tunell, G.'

_publ_section_title
;
 The atomic arrangements and bonds of the gold-silver ditellurides
;
_journal_name_full 'Acta Crystallographica (1,1948-23,1967)'
_journal_page_first 375
_journal_page_last 381
_journal_paper_doi 10.1107/S0365110X52001106
_journal_volume 5
_journal_year 1952
_chemical_formula_sum 'Ag0.1 Au0.9 Te2'
_chemical_name_systematic 'Gold silver telluride (0.9/0.1/2)'
_space_group_IT_number 12
_symmetry_space_group_name_Hall '-C 2y'
_symmetry_space_group_name_H-M 'C 1 2/m 1'
_cell_angle_alpha 90
_cell_angle_beta 90.22
_cell_angle_gamma 90
_cell_formula_units_Z 2
_cell_length_a 7.19
_cell_length_b 4.4
_cell_length_c 5.07
_cell_volume 160.393
_citation_journal_id_ASTM ACCRA9
_cod_data_source_file silver0-1_12.cif
_cod_data_source_block Ag0.1Au0.9Te2
_cod_original_cell_volume 160.3933
_cod_database_code 2310019

loop_
_symmetry_equiv_pos_as_xyz
x,y,z
-x,y,-z
-x,-y,-z
x,-y,z
x+1/2,y+1/2,z
-x+1/2,y+1/2,-z
-x+1/2,-y+1/2,-z
x+1/2,-y+1/2,z

loop_
_atom_site_label
_atom_site_type_symbol
_atom_site_fract_x
_atom_site_fract_y
_atom_site_fract_z
_atom_site_occupancy
Te1 Te 0.689 0 0.289 1
Ag1 Ag 0 0 0 0.1
Au1 Au 0 0 0 0.9
